data_2021179
loop_
_publ_author_name
'Khoj, Manal A.'
'Hughes, Colan E.'
'Harris, Kenneth D. M.'
'Kariuki, Benson M.'

_publ_section_title
;
 Polymorphic phase transformations of 3-chloro-<i>trans</i>-cinnamic acid
 and its solid solution with 3-bromo-<i>trans</i>-cinnamic acid
;
_journal_coeditor_code KU3223
_journal_issue 8
_journal_name_full 'Acta Crystallographica Section C'
_journal_page_first
;
;
_journal_paper_doi 10.1107/S2053229618009269
_journal_volume 74
_journal_year 2018
_chemical_formula_iupac 'C9 H7 Br0.49 Cl0.51 O2'
_chemical_formula_moiety 'C9 H7 Br0.49 Cl0.51 O2'
_chemical_formula_sum 'C9 H7 Br0.49 Cl0.51 O2'
_chemical_formula_weight 204.38
_chemical_name_systematic
;
3-(3-Chloro/bromophenyl)prop-2-enoic acid
;
_space_group_crystal_system monoclinic
_space_group_IT_number 15
_space_group_name_Hall '-C 2yc'
_space_group_name_H-M_alt 'C 1 2/c 1'
_symmetry_space_group_name_Hall '-C 2yc'
_symmetry_space_group_name_H-M 'C 1 2/c 1'
_atom_sites_solution_hydrogens geom
_audit_creation_method SHELXL-2018/1
_cell_angle_alpha 90
_cell_angle_beta 111.81(3)
_cell_angle_gamma 90
_cell_formula_units_Z 8
_cell_length_a 19.054(5)
_cell_length_b 3.9451(7)
_cell_length_c 24.661(5)
_cell_measurement_reflns_used 946
_cell_measurement_temperature 296(2)
_cell_measurement_theta_max 71.2700
_cell_measurement_theta_min 3.8670
_cell_volume 1721.1(7)
_computing_cell_refinement
;
CrysAlis PRO (Rigaku OD, 2015)
;
_computing_data_collection
;
CrysAlis PRO (Rigaku OD, 2015)
;
_computing_data_reduction
;
CrysAlis PRO (Rigaku OD, 2015)
;
_computing_publication_material
;
SHELXL2013 (Sheldrick, 2015b)
;
_computing_structure_refinement
;
SHELXL2013 (Sheldrick, 2015b)
;
_computing_structure_solution
;
SHELXS2013 (Sheldrick, 2015a)
;
_diffrn_ambient_temperature 296(2)
_diffrn_measured_fraction_theta_full 0.999
_diffrn_measured_fraction_theta_max 0.979
_diffrn_measurement_device_type 'Agilent SuperNova Dual Source diffractometer with an Atlas detector'
_diffrn_measurement_method '\w scans'
_diffrn_radiation_type CuK\a
_diffrn_radiation_wavelength 1.54184
_diffrn_reflns_av_R_equivalents 0.0522
_diffrn_reflns_limit_h_max 23
_diffrn_reflns_limit_h_min -14
_diffrn_reflns_limit_k_max 4
_diffrn_reflns_limit_k_min -4
_diffrn_reflns_limit_l_max 26
_diffrn_reflns_limit_l_min -30
_diffrn_reflns_number 5012
_diffrn_reflns_theta_full 67.684
_diffrn_reflns_theta_max 74.406
_diffrn_reflns_theta_min 3.861
_diffrn_standards_decay_% 0
_diffrn_standards_interval_count 0
_diffrn_standards_interval_time 0
_diffrn_standards_number 0
_exptl_absorpt_coefficient_mu 4.828
_exptl_absorpt_correction_T_max 0.987
_exptl_absorpt_correction_T_min 0.961
_exptl_absorpt_correction_type gaussian
_exptl_absorpt_process_details
;
(CrysAlis PRO; Rigaku OD, 2015)
;
_exptl_crystal_colour colourless
_exptl_crystal_density_diffrn 1.578
_exptl_crystal_description needle
_exptl_crystal_F_000 823
_exptl_crystal_size_max 0.185
_exptl_crystal_size_mid 0.052
_exptl_crystal_size_min 0.043
_refine_diff_density_max 0.404
_refine_diff_density_min -0.422
_refine_ls_extinction_method none
_refine_ls_goodness_of_fit_ref 1.031
_refine_ls_hydrogen_treatment constr
_refine_ls_matrix_type full
_refine_ls_number_parameters 120
_refine_ls_number_reflns 1706
_refine_ls_number_restraints 22
_refine_ls_restrained_S_all 1.026
_refine_ls_R_factor_all 0.0763
_refine_ls_R_factor_gt 0.0494
_refine_ls_shift/su_max 0.000
_refine_ls_shift/su_mean 0.000
_refine_ls_structure_factor_coef Fsqd
_refine_ls_weighting_details 'w=1/[\s^2^(Fo^2^)+(0.0740P)^2^+0.5938P] where P=(Fo^2^+2Fc^2^)/3'
_refine_ls_weighting_scheme calc
_refine_ls_wR_factor_gt 0.1308
_refine_ls_wR_factor_ref 0.1516
_reflns_number_gt 1181
_reflns_number_total 1706
_reflns_threshold_expression 'I > 2\s(I)'
_cod_data_source_file ku3223sup1.cif
_cod_data_source_block II
_cod_database_code 2021179
_shelx_space_group_comment
;
The symmetry employed for this shelxl refinement is uniquely defined
by the following loop, which should always be used as a source of
symmetry information in preference to the above space-group names.
They are only intended as comments.
;
_shelx_estimated_absorpt_t_min 0.469
_shelx_estimated_absorpt_t_max 0.819

loop_
_space_group_symop_operation_xyz
'x, y, z'
'-x, y, -z+1/2'
'x+1/2, y+1/2, z'
'-x+1/2, y+1/2, -z+1/2'
'-x, -y, -z'
'x, -y, z-1/2'
'-x+1/2, -y+1/2, -z'
'x+1/2, -y+1/2, z-1/2'

loop_
_atom_site_type_symbol
_atom_site_label
_atom_site_fract_x
_atom_site_fract_y
_atom_site_fract_z
_atom_site_U_iso_or_equiv
_atom_site_adp_type
_atom_site_calc_flag
_atom_site_occupancy
C C1 0.5351(2) 0.6106(11) 0.61622(17) 0.0616(10) Uani d 1
C C2 0.5504(2) 0.5294(10) 0.67517(15) 0.0591(9) Uani d 1
H H2 0.514805 0.579375 0.691554 0.071 Uiso calc 1
C C3 0.6161(2) 0.3799(10) 0.70801(16) 0.0616(9) Uani d 1
C C4 0.6709(2) 0.2960(10) 0.6851(2) 0.0679(10) Uani d 1
H H4 0.715608 0.188866 0.707907 0.081 Uiso calc 1
C C5 0.6565(3) 0.3769(13) 0.6280(2) 0.0789(13) Uani d 1
H H5 0.692530 0.326609 0.612053 0.095 Uiso calc 1
C C6 0.5904(2) 0.5301(13) 0.59378(19) 0.0719(11) Uani d 1
H H6 0.582205 0.581225 0.555083 0.086 Uiso calc 1
C C7 0.4650(2) 0.7733(10) 0.57900(17) 0.0631(10) Uani d 1
H H7 0.460976 0.822057 0.541064 0.076 Uiso calc 1
C C8 0.4064(2) 0.8600(11) 0.59242(17) 0.0646(10) Uani d 1
H H8 0.408265 0.812665 0.629870 0.078 Uiso calc 1
C C9 0.3394(2) 1.0250(12) 0.55188(16) 0.0663(10) Uani d 1
Cl Cl1 0.6387(4) 0.293(3) 0.7821(3) 0.0674(16) Uani d 0.506(7)
Br Br1 0.6347(3) 0.2667(15) 0.78648(14) 0.0824(12) Uani d 0.494(7)
O O1 0.28940(18) 1.1178(10) 0.57129(13) 0.0892(11) Uani d 1
H H1 0.254247 1.207587 0.544981 0.134 Uiso calc 0.5
O O2 0.33317(19) 1.0789(11) 0.49960(12) 0.0858(10) Uani d 1
H H2A 0.293100 1.176290 0.482034 0.129 Uiso calc 0.5

loop_
_atom_site_aniso_label
_atom_site_aniso_U_11
_atom_site_aniso_U_22
_atom_site_aniso_U_33
_atom_site_aniso_U_12
_atom_site_aniso_U_13
_atom_site_aniso_U_23
C1 0.065(2) 0.066(2) 0.057(2) -0.0153(18) 0.0263(17) -0.0109(17)
C2 0.069(2) 0.060(2) 0.057(2) -0.0114(17) 0.0325(18) -0.0071(17)
C3 0.071(2) 0.059(2) 0.058(2) -0.0061(18) 0.0291(18) -0.0015(17)
C4 0.067(2) 0.060(2) 0.084(3) -0.0015(18) 0.035(2) -0.0032(19)
C5 0.076(3) 0.091(3) 0.085(3) -0.004(2) 0.047(2) -0.012(2)
C6 0.081(3) 0.081(3) 0.064(2) -0.014(2) 0.039(2) -0.009(2)
C7 0.077(2) 0.064(2) 0.052(2) -0.0116(19) 0.0271(18) -0.0058(17)
C8 0.076(2) 0.068(2) 0.051(2) -0.0069(19) 0.0248(18) 0.0009(17)
C9 0.071(2) 0.076(3) 0.051(2) -0.011(2) 0.0219(18) -0.0059(19)
Cl1 0.065(2) 0.073(3) 0.062(3) -0.0005(17) 0.020(2) 0.020(2)
Br1 0.106(2) 0.086(2) 0.0679(12) 0.0151(14) 0.0463(12) 0.0122(10)
O1 0.081(2) 0.128(3) 0.0655(19) 0.013(2) 0.0348(16) 0.0167(18)
O2 0.088(2) 0.120(3) 0.0515(15) 0.0137(19) 0.0292(14) 0.0065(16)

loop_
_atom_type_symbol
_atom_type_description
_atom_type_scat_dispersion_real
_atom_type_scat_dispersion_imag
_atom_type_scat_source
C C 0.0181 0.0091 'International Tables Vol C Tables 4.2.6.8 and 6.1.1.4'
H H 0.0000 0.0000 'International Tables Vol C Tables 4.2.6.8 and 6.1.1.4'
Br Br -0.6763 1.2805 'International Tables Vol C Tables 4.2.6.8 and 6.1.1.4'
Cl Cl 0.3639 0.7018 'International Tables Vol C Tables 4.2.6.8 and 6.1.1.4'
O O 0.0492 0.0322 'International Tables Vol C Tables 4.2.6.8 and 6.1.1.4'

loop_
_geom_angle_atom_site_label_1
_geom_angle_atom_site_label_2
_geom_angle_atom_site_label_3
_geom_angle
C6 C1 C2 117.4(4)
C6 C1 C7 120.0(4)
C2 C1 C7 122.6(4)
C3 C2 C1 120.6(3)
C3 C2 H2 119.7
C1 C2 H2 119.7
C2 C3 C4 121.8(4)
C2 C3 Cl1 121.8(4)
C4 C3 Cl1 116.4(4)
C2 C3 Br1 119.9(3)
C4 C3 Br1 118.3(4)
Cl1 C3 Br1 3.8(5)
C5 C4 C3 117.8(4)
C5 C4 H4 121.1
C3 C4 H4 121.1
C4 C5 C6 121.6(4)
C4 C5 H5 119.2
C6 C5 H5 119.2
C5 C6 C1 120.9(4)
C5 C6 H6 119.6
C1 C6 H6 119.6
C8 C7 C1 128.1(4)
C8 C7 H7 115.9
C1 C7 H7 115.9
C7 C8 C9 123.5(4)
C7 C8 H8 118.2
C9 C8 H8 118.2
O2 C9 O1 122.3(4)
O2 C9 C8 120.2(4)
O1 C9 C8 117.5(3)
C9 O1 H1 109.5
C9 O2 H2A 109.5

loop_
_geom_bond_atom_site_label_1
_geom_bond_atom_site_label_2
_geom_bond_distance
C1 C6 1.396(6)
C1 C2 1.410(5)
C1 C7 1.459(6)
C2 C3 1.348(6)
C2 H2 0.9300
C3 C4 1.400(6)
C3 Cl1 1.748(6)
C3 Br1 1.887(5)
C4 C5 1.369(7)
C4 H4 0.9300
C5 C6 1.369(7)
C5 H5 0.9300
C6 H6 0.9300
C7 C8 1.321(6)
C7 H7 0.9300
C8 C9 1.451(6)
C8 H8 0.9300
C9 O2 1.268(5)
C9 O1 1.269(5)
O1 H1 0.8200
O2 H2A 0.8200

_cod_database_fobs_code 2021179
